data_4113805
loop_
_publ_author_name
'Kenji Wada'
'Craig B. Pamplin'
'Peter Legzdins'
'Brian O. Patrick'
'Irina Tsyba'
'Robert Bau'

_publ_section_title
;
 Intermolecular Activation of Hydrocarbon C-H Bonds under Ambient
 Conditions by 16-Electron Neopentylidene and Benzyne Complexes of
 Molybdenum
;
_journal_name_full 'Journal of the American Chemical Society'
_journal_page_first 7035
_journal_page_last 7048
_journal_paper_doi 10.1021/ja0349094
_journal_volume 125
_journal_year 2003
_chemical_formula_moiety C21H31MoNO
_chemical_formula_sum 'C21 H31 Mo N O'
_chemical_formula_weight 409.41
_chemical_name_common 'Cp*Mo(NO)(CH2CMe3)(C6H5) (6)'
_chemical_name_systematic
; 
Molybdenum,(2,2-dimethylpropyl)nitrosyl
[(5-.eta.)pentamethylcyclopentadienyl]phenyl 
;
_space_group_IT_number 14
_symmetry_cell_setting monoclinic
_symmetry_space_group_name_Hall '-P 2ybc'
_symmetry_space_group_name_H-M 'P 1 21/c 1'
_atom_sites_solution_hydrogens geom
_atom_sites_solution_primary direct
_atom_sites_solution_secondary difmap
_audit_creation_method SHELXL-97
_cell_angle_alpha 90.00
_cell_angle_beta 108.209(2)
_cell_angle_gamma 90.00
_cell_formula_units_Z 4
_cell_length_a 10.2911(5)
_cell_length_b 14.6191(6)
_cell_length_c 14.4274(8)
_cell_measurement_reflns_used 13372
_cell_measurement_temperature 173(2)
_cell_measurement_theta_max 27.88
_cell_measurement_theta_min 2.56
_cell_volume 2061.86(18)
_computing_structure_refinement 'SHELXL-97 (Sheldrick, 1997)'
_computing_structure_solution 'SHELXS-97 (Sheldrick, 1990)'
_diffrn_ambient_temperature 173(2)
_diffrn_measured_fraction_theta_full 0.902
_diffrn_measured_fraction_theta_max 0.902
_diffrn_radiation_monochromator graphite
_diffrn_radiation_source 'fine-focus sealed tube'
_diffrn_radiation_type MoK\a
_diffrn_radiation_wavelength 0.71069
_diffrn_reflns_av_R_equivalents 0.0000
_diffrn_reflns_av_sigmaI/netI 0.0441
_diffrn_reflns_limit_h_max 13
_diffrn_reflns_limit_h_min -13
_diffrn_reflns_limit_k_max 19
_diffrn_reflns_limit_k_min -16
_diffrn_reflns_limit_l_max 16
_diffrn_reflns_limit_l_min -17
_diffrn_reflns_number 4610
_diffrn_reflns_theta_full 27.88
_diffrn_reflns_theta_max 27.88
_diffrn_reflns_theta_min 2.56
_exptl_absorpt_coefficient_mu 0.643
_exptl_absorpt_correction_T_max 1.0000
_exptl_absorpt_correction_T_min 0.8054
_exptl_absorpt_correction_type multi-scan
_exptl_crystal_colour red
_exptl_crystal_density_diffrn 1.319
_exptl_crystal_description chip
_exptl_crystal_F_000 856
_exptl_crystal_size_max 0.30
_exptl_crystal_size_mid 0.20
_exptl_crystal_size_min 0.20
_refine_diff_density_max 0.943
_refine_diff_density_min -0.658
_refine_diff_density_rms 0.070
_refine_ls_extinction_method none
_refine_ls_goodness_of_fit_ref 1.060
_refine_ls_hydrogen_treatment mixed
_refine_ls_matrix_type full
_refine_ls_number_parameters 253
_refine_ls_number_reflns 4610
_refine_ls_number_restraints 0
_refine_ls_restrained_S_all 1.060
_refine_ls_R_factor_all 0.0334
_refine_ls_R_factor_gt 0.0285
_refine_ls_shift/su_max 0.004
_refine_ls_shift/su_mean 0.001
_refine_ls_structure_factor_coef Fsqd
_refine_ls_weighting_details 'w=1/[\s^2^(Fo^2^)+(0.0381P)^2^+0.0000P] where P=(Fo^2^+2Fc^2^)/3'
_refine_ls_weighting_scheme calc
_refine_ls_wR_factor_gt 0.0762
_refine_ls_wR_factor_ref 0.0780
_reflns_number_gt 3981
_reflns_number_total 4610
_reflns_threshold_expression >2sigma(I)
_cod_data_source_file ja0349094si20030227_045829.cif
_cod_data_source_block pl232
_cod_depositor_comments
;
The following automatic conversions were performed:

'_refine_ls_weighting_scheme' value 'calc
w=1/[\s^2^(Fo^2^)+(0.0381P)^2^+0.0000P] where P=(Fo^2^+2Fc^2^)/3' was
changed to 'calc'. New tag '_refine_ls_weighting_details' was
created. The value of the new tag was set to
'w=1/[\s^2^(Fo^2^)+(0.0381P)^2^+0.0000P] where P=(Fo^2^+2Fc^2^)/3'.

Automatic conversion script
Id: cif_fix_values 3143 2015-03-26 13:38:13Z robertas 
;
_cod_original_cell_volume 2061.86(17)
_cod_database_code 4113805

loop_
_symmetry_equiv_pos_as_xyz
'x, y, z'
'-x, y+1/2, -z+1/2'
'-x, -y, -z'
'x, -y-1/2, z-1/2'

loop_
_atom_site_label
_atom_site_type_symbol
_atom_site_fract_x
_atom_site_fract_y
_atom_site_fract_z
_atom_site_U_iso_or_equiv
_atom_site_adp_type
_atom_site_occupancy
_atom_site_calc_flag
_atom_site_refinement_flags
Mo1 Mo 0.910818(15) 0.187513(10) 0.201945(11) 0.01552(7) Uani 1 d .
O1 O 0.9753(2) 0.22794(14) 0.01978(14) 0.0492(5) Uani 1 d .
N1 N 0.95637(18) 0.22063(12) 0.09817(14) 0.0276(4) Uani 1 d .
C1 C 0.7906(2) 0.06173(12) 0.12394(14) 0.0204(4) Uani 1 d .
C2 C 0.9260(2) 0.03307(12) 0.17867(15) 0.0219(4) Uani 1 d .
C3 C 0.9385(2) 0.04024(12) 0.27959(14) 0.0217(4) Uani 1 d .
C4 C 0.8136(2) 0.07468(12) 0.28735(13) 0.0195(4) Uani 1 d .
C5 C 0.72103(19) 0.08658(12) 0.19081(14) 0.0190(4) Uani 1 d .
C6 C 0.7299(2) 0.05995(15) 0.01469(15) 0.0316(5) Uani 1 d .
H6A H 0.6967 -0.0018 -0.0065 0.047 Uiso 1 calc R
H6B H 0.7999 0.0772 -0.0151 0.047 Uiso 1 calc R
H6C H 0.6536 0.1033 -0.0056 0.047 Uiso 1 calc R
C7 C 1.0293(2) -0.00533(15) 0.13548(17) 0.0330(5) Uani 1 d .
H7A H 1.1184 -0.0096 0.1862 0.049 Uiso 1 calc R
H7B H 1.0367 0.0348 0.0830 0.049 Uiso 1 calc R
H7C H 1.0003 -0.0664 0.1091 0.049 Uiso 1 calc R
C8 C 1.0555(2) 0.00646(15) 0.36399(17) 0.0343(5) Uani 1 d .
H8A H 1.0762 0.0516 0.4168 0.051 Uiso 1 calc R
H8B H 1.1363 -0.0025 0.3428 0.051 Uiso 1 calc R
H8C H 1.0303 -0.0518 0.3874 0.051 Uiso 1 calc R
C9 C 0.7818(2) 0.08929(17) 0.38065(16) 0.0333(5) Uani 1 d .
H9A H 0.7659 0.0301 0.4070 0.050 Uiso 1 calc R
H9B H 0.6996 0.1273 0.3681 0.050 Uiso 1 calc R
H9C H 0.8590 0.1201 0.4279 0.050 Uiso 1 calc R
C10 C 0.5724(2) 0.11066(14) 0.16620(17) 0.0284(4) Uani 1 d .
H10A H 0.5395 0.1353 0.0997 0.043 Uiso 1 calc R
H10B H 0.5607 0.1567 0.2123 0.043 Uiso 1 calc R
H10C H 0.5200 0.0557 0.1705 0.043 Uiso 1 calc R
C11 C 0.74868(18) 0.28591(12) 0.17692(14) 0.0184(4) Uani 1 d .
C12 C 0.6761(2) 0.32113(13) 0.08544(17) 0.0251(4) Uani 1 d .
H12 H 0.700(3) 0.2929(18) 0.033(2) 0.041(8) Uiso 1 d .
C13 C 0.5766(2) 0.38817(15) 0.07431(18) 0.0329(5) Uani 1 d .
H13 H 0.525(3) 0.4068(17) 0.011(2) 0.039(7) Uiso 1 d .
C14 C 0.5480(2) 0.42178(15) 0.15516(19) 0.0340(5) Uani 1 d .
H14 H 0.482(3) 0.4642(17) 0.145(2) 0.040(7) Uiso 1 d .
C15 C 0.6168(2) 0.38823(15) 0.24633(18) 0.0308(5) Uani 1 d .
H15 H 0.595(3) 0.409(2) 0.3020(19) 0.050(9) Uiso 1 d .
C16 C 0.7163(2) 0.32074(13) 0.25719(16) 0.0222(4) Uani 1 d .
H16 H 0.762(3) 0.3008(17) 0.315(2) 0.040(8) Uiso 1 d .
C17 C 1.08997(19) 0.22508(15) 0.31149(18) 0.0275(5) Uani 1 d .
H17A H 1.034(3) 0.282(2) 0.306(2) 0.049(8) Uiso 1 d .
H17B H 1.088(3) 0.1955(15) 0.370(2) 0.029(7) Uiso 1 d .
C18 C 1.2347(2) 0.25091(15) 0.3130(2) 0.0371(6) Uani 1 d .
C19 C 1.3141(3) 0.1629(2) 0.3122(3) 0.0527(8) Uani 1 d .
H19A H 1.2784 0.1335 0.2482 0.079 Uiso 1 calc R
H19B H 1.3036 0.1214 0.3627 0.079 Uiso 1 calc R
H19C H 1.4111 0.1773 0.3252 0.079 Uiso 1 calc R
C20 C 1.3063(3) 0.3019(2) 0.4078(3) 0.0741(12) Uani 1 d .
H20A H 1.4008 0.3154 0.4110 0.111 Uiso 1 calc R
H20B H 1.3061 0.2637 0.4636 0.111 Uiso 1 calc R
H20C H 1.2577 0.3592 0.4096 0.111 Uiso 1 calc R
C21 C 1.2353(3) 0.3108(2) 0.2271(3) 0.0746(12) Uani 1 d .
H21A H 1.1931 0.2775 0.1661 0.112 Uiso 1 calc R
21B H 1.3297 0.3266 0.2321 0.112 Uiso 1 calc R
H21C H 1.1833 0.3668 0.2278 0.112 Uiso 1 calc R

loop_
_atom_site_aniso_label
_atom_site_aniso_U_11
_atom_site_aniso_U_22
_atom_site_aniso_U_33
_atom_site_aniso_U_23
_atom_site_aniso_U_13
_atom_site_aniso_U_12
Mo1 0.01577(10) 0.01466(10) 0.01738(11) 0.00048(5) 0.00699(7) 0.00208(5)
O1 0.0605(12) 0.0633(12) 0.0381(11) 0.0179(9) 0.0361(9) 0.0093(9)
N1 0.0299(9) 0.0258(8) 0.0329(11) 0.0079(7) 0.0182(8) 0.0067(7)
C1 0.0278(10) 0.0165(8) 0.0152(10) -0.0021(7) 0.0045(7) 0.0004(7)
C2 0.0289(10) 0.0156(8) 0.0211(10) 0.0002(7) 0.0076(8) 0.0056(7)
C3 0.0290(10) 0.0172(8) 0.0162(10) 0.0037(7) 0.0031(8) 0.0025(7)
C4 0.0248(9) 0.0205(8) 0.0133(9) 0.0015(7) 0.0060(7) -0.0046(7)
C5 0.0226(9) 0.0171(8) 0.0163(9) -0.0004(6) 0.0045(7) -0.0038(7)
C6 0.0404(12) 0.0352(11) 0.0155(10) -0.0035(8) 0.0035(9) 0.0026(10)
C7 0.0392(12) 0.0301(10) 0.0319(13) -0.0030(9) 0.0145(10) 0.0142(9)
C8 0.0366(12) 0.0334(11) 0.0244(12) 0.0115(9) -0.0027(9) 0.0042(9)
C9 0.0401(12) 0.0458(13) 0.0171(11) -0.0017(9) 0.0135(9) -0.0093(10)
C10 0.0198(9) 0.0318(10) 0.0311(12) 0.0009(8) 0.0043(8) -0.0059(8)
C11 0.0155(8) 0.0151(7) 0.0252(11) 0.0009(7) 0.0072(7) 0.0003(6)
C12 0.0287(11) 0.0226(9) 0.0246(12) 0.0054(7) 0.0093(9) 0.0035(8)
C13 0.0297(11) 0.0273(10) 0.0344(13) 0.0097(9) -0.0005(10) 0.0042(8)
C14 0.0224(10) 0.0256(10) 0.0506(15) 0.0000(9) 0.0066(10) 0.0091(8)
C15 0.0264(11) 0.0309(11) 0.0354(13) -0.0103(9) 0.0103(9) 0.0056(8)
C16 0.0189(9) 0.0260(9) 0.0199(11) -0.0030(7) 0.0033(8) 0.0015(7)
C17 0.0169(9) 0.0238(10) 0.0384(14) -0.0068(8) 0.0036(9) 0.0032(7)
C18 0.0160(9) 0.0308(11) 0.0600(17) -0.0055(10) 0.0053(10) 0.0010(8)
C19 0.0254(12) 0.0504(14) 0.083(2) -0.0078(15) 0.0178(14) 0.0121(11)
C20 0.0295(14) 0.073(2) 0.109(3) -0.045(2) 0.0057(17) -0.0122(13)
C21 0.0327(15) 0.078(2) 0.109(3) 0.040(2) 0.0153(18) -0.0146(13)

loop_
_atom_type_symbol
_atom_type_description
_atom_type_scat_dispersion_real
_atom_type_scat_dispersion_imag
_atom_type_scat_source
C C 0.0033 0.0016 'International Tables Vol C Tables 4.2.6.8 and 6.1.1.4'
H H 0.0000 0.0000 'International Tables Vol C Tables 4.2.6.8 and 6.1.1.4'
N N 0.0061 0.0033 'International Tables Vol C Tables 4.2.6.8 and 6.1.1.4'
O O 0.0106 0.0060 'International Tables Vol C Tables 4.2.6.8 and 6.1.1.4'
Mo Mo -1.6832 0.6857 'International Tables Vol C Tables 4.2.6.8 and 6.1.1.4'

loop_
_geom_angle_atom_site_label_1
_geom_angle_atom_site_label_2
_geom_angle_atom_site_label_3
_geom_angle
N1 Mo1 C17 99.40(9)
N1 Mo1 C11 94.12(7)
C17 Mo1 C11 113.98(8)
N1 Mo1 C2 95.57(8)
C17 Mo1 C2 106.53(8)
C11 Mo1 C2 136.02(7)
N1 Mo1 C1 92.79(8)
C17 Mo1 C1 142.22(8)
C11 Mo1 C1 100.50(7)
C2 Mo1 C1 36.30(7)
N1 Mo1 C3 127.96(7)
C17 Mo1 C3 86.26(8)
C11 Mo1 C3 130.68(7)
C2 Mo1 C3 35.22(7)
C1 Mo1 C3 58.66(6)
N1 Mo1 C5 122.25(8)
C17 Mo1 C5 135.62(8)
C11 Mo1 C5 80.10(7)
C2 Mo1 C5 58.63(7)
C1 Mo1 C5 34.87(6)
C3 Mo1 C5 57.23(6)
N1 Mo1 C4 150.06(7)
C17 Mo1 C4 101.45(8)
C11 Mo1 C4 96.76(7)
C2 Mo1 C4 57.91(7)
C1 Mo1 C4 57.82(6)
C3 Mo1 C4 33.93(7)
C5 Mo1 C4 34.22(6)
N1 Mo1 H17A 99.4(8)
C17 Mo1 H17A 27.3(8)
C11 Mo1 H17A 86.8(8)
C2 Mo1 H17A 133.2(8)
C1 Mo1 H17A 165.3(8)
C3 Mo1 H17A 107.0(8)
C5 Mo1 H17A 136.9(8)
C4 Mo1 H17A 109.0(8)
O1 N1 Mo1 167.53(18)
C5 C1 C2 108.13(17)
C5 C1 C6 125.83(18)
C2 C1 C6 125.94(18)
C5 C1 Mo1 76.77(10)
C2 C1 Mo1 71.52(10)
C6 C1 Mo1 120.66(14)
C3 C2 C1 107.67(17)
C3 C2 C7 127.07(18)
C1 C2 C7 125.04(19)
C3 C2 Mo1 76.51(10)
C1 C2 Mo1 72.18(10)
C7 C2 Mo1 121.26(14)
C4 C3 C2 108.19(16)
C4 C3 C8 124.69(19)
C2 C3 C8 126.69(19)
C4 C3 Mo1 74.93(10)
C2 C3 Mo1 68.27(10)
C8 C3 Mo1 128.35(14)
C3 C4 C5 108.11(17)
C3 C4 C9 125.49(18)
C5 C4 C9 126.26(18)
C3 C4 Mo1 71.14(10)
C5 C4 Mo1 71.41(10)
C9 C4 Mo1 126.47(13)
C1 C5 C4 107.87(17)
C1 C5 C10 126.44(18)
C4 C5 C10 125.34(18)
C1 C5 Mo1 68.36(10)
C4 C5 Mo1 74.37(10)
C10 C5 Mo1 128.06(13)
C1 C6 H6A 109.5
C1 C6 H6B 109.5
H6A C6 H6B 109.5
C1 C6 H6C 109.5
H6A C6 H6C 109.5
H6B C6 H6C 109.5
C2 C7 H7A 109.5
C2 C7 H7B 109.5
H7A C7 H7B 109.5
C2 C7 H7C 109.5
H7A C7 H7C 109.5
H7B C7 H7C 109.5
C3 C8 H8A 109.5
C3 C8 H8B 109.5
H8A C8 H8B 109.5
C3 C8 H8C 109.5
H8A C8 H8C 109.5
H8B C8 H8C 109.5
C4 C9 H9A 109.5
C4 C9 H9B 109.5
H9A C9 H9B 109.5
C4 C9 H9C 109.5
H9A C9 H9C 109.5
H9B C9 H9C 109.5
C5 C10 H10A 109.5
C5 C10 H10B 109.5
H10A C10 H10B 109.5
C5 C10 H10C 109.5
H10A C10 H10C 109.5
H10B C10 H10C 109.5
C12 C11 C16 116.97(17)
C12 C11 Mo1 124.35(15)
C16 C11 Mo1 118.62(14)
C13 C12 C11 121.8(2)
C13 C12 H12 124.9(17)
C11 C12 H12 113.3(17)
C14 C13 C12 119.8(2)
C14 C13 H13 120.9(16)
C12 C13 H13 119.1(16)
C15 C14 C13 119.96(19)
C15 C14 H14 122.8(18)
C13 C14 H14 117.3(18)
C14 C15 C16 120.0(2)
C14 C15 H15 121.0(17)
C16 C15 H15 118.9(18)
C15 C16 C11 121.4(2)
C15 C16 H16 120.3(18)
C11 C16 H16 118.2(18)
C18 C17 Mo1 134.38(18)
C18 C17 H17A 109.4(17)
Mo1 C17 H17A 79.0(17)
C18 C17 H17B 112.9(16)
Mo1 C17 H17B 107.0(15)
H17A C17 H17B 106(2)
C21 C18 C19 110.0(3)
C21 C18 C20 109.0(3)
C19 C18 C20 108.0(2)
C21 C18 C17 112.5(2)
C19 C18 C17 108.21(19)
C20 C18 C17 109.1(2)
C18 C19 H19A 109.5
C18 C19 H19B 109.5
H19A C19 H19B 109.5
C18 C19 H19C 109.5
H19A C19 H19C 109.5
H19B C19 H19C 109.5
C18 C20 H20A 109.5
C18 C20 H20B 109.5
H20A C20 H20B 109.5
C18 C20 H20C 109.5
H20A C20 H20C 109.5
H20B C20 H20C 109.5
C18 C21 H21A 109.5
C18 C21 H21B 109.5
H21A C21 H21B 109.5
C18 C21 H21C 109.5
H21A C21 H21C 109.5
H21B C21 H21C 109.5

loop_
_geom_bond_atom_site_label_1
_geom_bond_atom_site_label_2
_geom_bond_distance
Mo1 N1 1.7705(18)
Mo1 C17 2.092(2)
Mo1 C11 2.1464(17)
Mo1 C2 2.2951(18)
Mo1 C1 2.3038(18)
Mo1 C3 2.4025(18)
Mo1 C5 2.4128(18)
Mo1 C4 2.4514(18)
Mo1 H17A 2.14(3)
O1 N1 1.211(2)
C1 C5 1.417(3)
C1 C2 1.433(3)
C1 C6 1.503(3)
C2 C3 1.425(3)
C2 C7 1.499(3)
C3 C4 1.417(3)
C3 C8 1.503(3)
C4 C5 1.431(3)
C4 C9 1.497(3)
C5 C10 1.500(3)
C6 H6A 0.9800
C6 H6B 0.9800
C6 H6C 0.9800
C7 H7A 0.9800
C7 H7B 0.9800
C7 H7C 0.9800
C8 H8A 0.9800
C8 H8B 0.9800
C8 H8C 0.9800
C9 H9A 0.9800
C9 H9B 0.9800
C9 H9C 0.9800
C10 H10A 0.9800
C10 H10B 0.9800
C10 H10C 0.9800
C11 C12 1.396(3)
C11 C16 1.397(3)
C12 C13 1.390(3)
C12 H12 0.96(3)
C13 C14 1.380(3)
C13 H13 0.94(3)
C14 C15 1.375(3)
C14 H14 0.90(3)
C15 C16 1.395(3)
C15 H15 0.94(3)
C16 H16 0.86(3)
C17 C18 1.531(3)
C17 H17A 1.00(3)
C17 H17B 0.96(3)
C18 C21 1.518(4)
C18 C19 1.526(3)
C18 C20 1.529(4)
C19 H19A 0.9800
C19 H19B 0.9800
C19 H19C 0.9800
C20 H20A 0.9800
C20 H20B 0.9800
C20 H20C 0.9800
C21 H21A 0.9800
C21 H21B 0.9800
C21 H21C 0.9800

loop_
_geom_torsion_atom_site_label_1
_geom_torsion_atom_site_label_2
_geom_torsion_atom_site_label_3
_geom_torsion_atom_site_label_4
_geom_torsion
C17 Mo1 N1 O1 139.5(8)
C11 Mo1 N1 O1 -105.4(8)
C2 Mo1 N1 O1 31.7(8)
C1 Mo1 N1 O1 -4.6(8)
C3 Mo1 N1 O1 46.9(8)
C5 Mo1 N1 O1 -24.5(8)
C4 Mo1 N1 O1 5.8(8)
N1 Mo1 C1 C5 -149.83(11)
C17 Mo1 C1 C5 100.91(16)
C11 Mo1 C1 C5 -55.12(12)
C2 Mo1 C1 C5 114.55(16)
C3 Mo1 C1 C5 76.43(12)
C4 Mo1 C1 C5 36.30(10)
N1 Mo1 C1 C2 95.61(13)
C17 Mo1 C1 C2 -13.65(19)
C11 Mo1 C1 C2 -169.67(12)
C3 Mo1 C1 C2 -38.12(12)
C5 Mo1 C1 C2 -114.55(16)
C4 Mo1 C1 C2 -78.25(12)
N1 Mo1 C1 C6 -25.80(17)
C17 Mo1 C1 C6 -135.06(17)
C11 Mo1 C1 C6 68.91(17)
C2 Mo1 C1 C6 -121.4(2)
C3 Mo1 C1 C6 -159.54(19)
C5 Mo1 C1 C6 124.0(2)
C4 Mo1 C1 C6 160.33(19)
C5 C1 C2 C3 0.2(2)
C6 C1 C2 C3 -176.14(18)
Mo1 C1 C2 C3 68.92(12)
C5 C1 C2 C7 175.18(18)
C6 C1 C2 C7 -1.2(3)
Mo1 C1 C2 C7 -116.12(19)
C5 C1 C2 Mo1 -68.70(12)
C6 C1 C2 Mo1 114.94(19)
N1 Mo1 C2 C3 158.98(12)
C17 Mo1 C2 C3 57.43(14)
C11 Mo1 C2 C3 -99.19(14)
C1 Mo1 C2 C3 -113.90(17)
C5 Mo1 C2 C3 -76.38(12)
C4 Mo1 C2 C3 -35.92(11)
N1 Mo1 C2 C1 -87.13(13)
C17 Mo1 C2 C1 171.33(12)
C11 Mo1 C2 C1 14.71(17)
C3 Mo1 C2 C1 113.90(17)
C5 Mo1 C2 C1 37.52(11)
C4 Mo1 C2 C1 77.98(12)
N1 Mo1 C2 C7 33.56(17)
C17 Mo1 C2 C7 -67.99(18)
C11 Mo1 C2 C7 135.39(16)
C1 Mo1 C2 C7 120.7(2)
C3 Mo1 C2 C7 -125.4(2)
C5 Mo1 C2 C7 158.21(19)
C4 Mo1 C2 C7 -161.33(19)
C1 C2 C3 C4 -1.2(2)
C7 C2 C3 C4 -176.01(19)
Mo1 C2 C3 C4 64.81(13)
C1 C2 C3 C8 171.58(18)
C7 C2 C3 C8 -3.2(3)
Mo1 C2 C3 C8 -122.4(2)
C1 C2 C3 Mo1 -66.00(12)
C7 C2 C3 Mo1 119.2(2)
N1 Mo1 C3 C4 -144.02(12)
C17 Mo1 C3 C4 116.97(12)
C11 Mo1 C3 C4 -1.76(15)
C2 Mo1 C3 C4 -117.09(16)
C1 Mo1 C3 C4 -77.76(12)
C5 Mo1 C3 C4 -36.39(11)
N1 Mo1 C3 C2 -26.93(16)
C17 Mo1 C3 C2 -125.94(13)
C11 Mo1 C3 C2 115.33(13)
C1 Mo1 C3 C2 39.33(11)
C5 Mo1 C3 C2 80.70(12)
C4 Mo1 C3 C2 117.09(16)
N1 Mo1 C3 C8 93.4(2)
C17 Mo1 C3 C8 -5.6(2)
C11 Mo1 C3 C8 -124.35(19)
C2 Mo1 C3 C8 120.3(2)
C1 Mo1 C3 C8 159.6(2)
C5 Mo1 C3 C8 -159.0(2)
C4 Mo1 C3 C8 -122.6(2)
C2 C3 C4 C5 1.7(2)
C8 C3 C4 C5 -171.26(18)
Mo1 C3 C4 C5 62.22(12)
C2 C3 C4 C9 177.62(18)
C8 C3 C4 C9 4.7(3)
Mo1 C3 C4 C9 -121.86(19)
C2 C3 C4 Mo1 -60.52(12)
C8 C3 C4 Mo1 126.52(19)
N1 Mo1 C4 C3 68.13(19)
C17 Mo1 C4 C3 -65.15(12)
C11 Mo1 C4 C3 178.65(12)
C2 Mo1 C4 C3 37.30(11)
C1 Mo1 C4 C3 80.47(12)
C5 Mo1 C4 C3 117.48(16)
N1 Mo1 C4 C5 -49.34(19)
C17 Mo1 C4 C5 177.38(11)
C11 Mo1 C4 C5 61.18(12)
C2 Mo1 C4 C5 -80.17(12)
C1 Mo1 C4 C5 -37.00(11)
C3 Mo1 C4 C5 -117.48(16)
N1 Mo1 C4 C9 -171.18(17)
C17 Mo1 C4 C9 55.54(18)
C11 Mo1 C4 C9 -60.66(18)
C2 Mo1 C4 C9 158.0(2)
C1 Mo1 C4 C9 -158.8(2)
C3 Mo1 C4 C9 120.7(2)
C5 Mo1 C4 C9 -121.8(2)
C2 C1 C5 C4 0.8(2)
C6 C1 C5 C4 177.18(18)
Mo1 C1 C5 C4 -64.38(12)
C2 C1 C5 C10 -172.70(17)
C6 C1 C5 C10 3.7(3)
Mo1 C1 C5 C10 122.11(18)
C2 C1 C5 Mo1 65.19(12)
C6 C1 C5 Mo1 -118.44(19)
C3 C4 C5 C1 -1.6(2)
C9 C4 C5 C1 -177.44(18)
Mo1 C4 C5 C1 60.49(12)
C3 C4 C5 C10 172.05(17)
C9 C4 C5 C10 -3.8(3)
Mo1 C4 C5 C10 -125.90(18)
C3 C4 C5 Mo1 -62.05(12)
C9 C4 C5 Mo1 122.07(19)
N1 Mo1 C5 C1 36.41(14)
C17 Mo1 C5 C1 -120.67(13)
C11 Mo1 C5 C1 125.04(12)
C2 Mo1 C5 C1 -39.10(11)
C3 Mo1 C5 C1 -80.91(12)
C4 Mo1 C5 C1 -116.99(16)
N1 Mo1 C5 C4 153.40(11)
C17 Mo1 C5 C4 -3.67(16)
C11 Mo1 C5 C4 -117.97(12)
C2 Mo1 C5 C4 77.89(12)
C1 Mo1 C5 C4 116.99(16)
C3 Mo1 C5 C4 36.09(11)
N1 Mo1 C5 C10 -83.65(19)
C17 Mo1 C5 C10 119.27(18)
C11 Mo1 C5 C10 4.98(17)
C2 Mo1 C5 C10 -159.2(2)
C1 Mo1 C5 C10 -120.1(2)
C3 Mo1 C5 C10 159.0(2)
C4 Mo1 C5 C10 122.9(2)
N1 Mo1 C11 C12 26.62(17)
C17 Mo1 C11 C12 128.81(17)
C2 Mo1 C11 C12 -75.79(19)
C1 Mo1 C11 C12 -67.00(17)
C3 Mo1 C11 C12 -124.44(16)
C5 Mo1 C11 C12 -95.43(16)
C4 Mo1 C11 C12 -125.43(16)
N1 Mo1 C11 C16 -150.44(15)
C17 Mo1 C11 C16 -48.24(17)
C2 Mo1 C11 C16 107.16(16)
C1 Mo1 C11 C16 115.95(15)
C3 Mo1 C11 C16 58.51(17)
C5 Mo1 C11 C16 87.52(15)
C4 Mo1 C11 C16 57.51(15)
C16 C11 C12 C13 0.3(3)
Mo1 C11 C12 C13 -176.76(16)
C11 C12 C13 C14 0.3(3)
C12 C13 C14 C15 -0.7(3)
C13 C14 C15 C16 0.5(3)
C14 C15 C16 C11 0.2(3)
C12 C11 C16 C15 -0.6(3)
Mo1 C11 C16 C15 176.70(16)
N1 Mo1 C17 C18 -14.2(2)
C11 Mo1 C17 C18 -113.0(2)
C2 Mo1 C17 C18 84.6(2)
C1 Mo1 C17 C18 93.0(2)
C3 Mo1 C17 C18 113.7(2)
C5 Mo1 C17 C18 146.34(19)
C4 Mo1 C17 C18 144.2(2)
Mo1 C17 C18 C21 40.0(3)
Mo1 C17 C18 C19 -81.7(3)
Mo1 C17 C18 C20 161.1(2)
